data_8105900
loop_
_publ_author_name
'Lee, See Mun'
'Lo, Kong Mun'
'Tiekink, Edward R.T.'

_publ_section_title
;
 Crystal structure of dibromidobis(4-bromobenzyl)tin(IV), C14H12Br4Sn
;
_journal_issue 5
_journal_name_full 'Zeitschrift f\"ur Kristallographie - New Crystal Structures'
_journal_page_first 947
_journal_page_last 948
_journal_paper_doi 10.1515/ncrs-2019-0162
_journal_volume 234
_journal_year 2019
_chemical_formula_moiety 'C14 H12 Br4 Sn'
_chemical_formula_sum 'C14 H12 Br4 Sn'
_chemical_formula_weight 618.57
_space_group_crystal_system monoclinic
_space_group_IT_number 15
_space_group_name_Hall '-I 2ya'
_space_group_name_H-M_alt 'I 1 2/a 1'
_atom_sites_solution_hydrogens geom
_audit_creation_method SHELXL-2018/3
_cell_angle_alpha 90
_cell_angle_beta 94.5070(10)
_cell_angle_gamma 90
_cell_formula_units_Z 4
_cell_length_a 12.6379(2)
_cell_length_b 4.96740(10)
_cell_length_c 26.1845(4)
_cell_measurement_reflns_used 7727
_cell_measurement_temperature 100(2)
_cell_measurement_theta_max 76.4810
_cell_measurement_theta_min 6.7620
_cell_volume 1638.71(5)
_computing_cell_refinement 'CrysAlisPro [1]'
_computing_data_collection 'CrysAlisPro [1]'
_computing_data_reduction 'CrysAlisPro [1]'
_computing_molecular_graphics 'ORTEP-3 for Windows [4]'
_computing_publication_material 'SHELXL-2018/3 [3]'
_computing_structure_refinement 'SHELXL-2018/3 [3]'
_computing_structure_solution 'SHELXT-2014/5 [2]'
_diffrn_ambient_temperature 100(2)
_diffrn_detector_area_resol_mean 5.2558
_diffrn_measured_fraction_theta_full 1.000
_diffrn_measured_fraction_theta_max 1.000
_diffrn_measurement_device_type 'XtaLAB Synergy, Dualflex, AtlasS2'
_diffrn_measurement_method '\w scans'
_diffrn_radiation_type CuK\a
_diffrn_radiation_wavelength 1.54184
_diffrn_reflns_av_R_equivalents 0.0306
_diffrn_reflns_av_unetI/netI 0.0172
_diffrn_reflns_Laue_measured_fraction_full 1.000
_diffrn_reflns_Laue_measured_fraction_max 1.000
_diffrn_reflns_limit_h_max 14
_diffrn_reflns_limit_h_min -15
_diffrn_reflns_limit_k_max 5
_diffrn_reflns_limit_k_min -5
_diffrn_reflns_limit_l_max 26
_diffrn_reflns_limit_l_min -31
_diffrn_reflns_number 10027
_diffrn_reflns_point_group_measured_fraction_full 1.000
_diffrn_reflns_point_group_measured_fraction_max 1.000
_diffrn_reflns_theta_full 66.962
_diffrn_reflns_theta_max 66.962
_diffrn_reflns_theta_min 3.386
_diffrn_source 'micro-focus sealed X-ray tube'
_exptl_absorpt_coefficient_mu 23.693
_exptl_absorpt_correction_T_max 1.000
_exptl_absorpt_correction_T_min 0.919
_exptl_absorpt_correction_type gaussian
_exptl_absorpt_process_details 'CrysAlisPro [1]'
_exptl_crystal_colour colourless
_exptl_crystal_density_diffrn 2.507
_exptl_crystal_description prism
_exptl_crystal_F_000 1144
_exptl_crystal_size_max 0.073
_exptl_crystal_size_mid 0.028
_exptl_crystal_size_min 0.018
_refine_diff_density_max 0.369
_refine_diff_density_min -0.342
_refine_diff_density_rms 0.085
_refine_ls_extinction_coef .
_refine_ls_extinction_method none
_refine_ls_goodness_of_fit_ref 1.023
_refine_ls_hydrogen_treatment constr
_refine_ls_matrix_type full
_refine_ls_number_parameters 87
_refine_ls_number_reflns 1450
_refine_ls_number_restraints 0
_refine_ls_restrained_S_all 1.023
_refine_ls_R_factor_all 0.0148
_refine_ls_R_factor_gt 0.0142
_refine_ls_shift/su_max 0.002
_refine_ls_shift/su_mean 0.000
_refine_ls_structure_factor_coef Fsqd
_refine_ls_weighting_details 'w=1/[\s^2^(Fo^2^)+(0.0223P)^2^+1.1224P] where P=(Fo^2^+2Fc^2^)/3'
_refine_ls_weighting_scheme calc
_refine_ls_wR_factor_gt 0.0355
_refine_ls_wR_factor_ref 0.0358
_reflns_Friedel_coverage 0.000
_reflns_Friedel_fraction_full .
_reflns_Friedel_fraction_max .
_reflns_number_gt 1418
_reflns_number_total 1450
_reflns_threshold_expression 'I > 2\s(I)'
_cod_data_source_file suppl_ncrs-2019-0162_suppl.cif
_cod_data_source_block shelx
_cod_original_sg_symbol_H-M 'I 2/a'
_cod_database_code 8105900
_shelx_shelxl_version_number 2018/3
_shelx_space_group_comment
;
The symmetry employed for this shelxl refinement is uniquely defined
by the following loop, which should always be used as a source of
symmetry information in preference to the above space-group names.
They are only intended as comments.
;
_shelx_estimated_absorpt_t_min 0.277
_shelx_estimated_absorpt_t_max 0.675

loop_
_space_group_symop_operation_xyz
'x, y, z'
'-x+1/2, y, -z'
'x+1/2, y+1/2, z+1/2'
'-x+1, y+1/2, -z+1/2'
'-x, -y, -z'
'x-1/2, -y, z'
'-x+1/2, -y+1/2, -z+1/2'
'x, -y+1/2, z+1/2'

loop_
_atom_site_label
_atom_site_type_symbol
_atom_site_fract_x
_atom_site_fract_y
_atom_site_fract_z
_atom_site_U_iso_or_equiv
_atom_site_adp_type
_atom_site_occupancy
_atom_site_site_symmetry_order
_atom_site_calc_flag
_atom_site_refinement_flags_posn
_atom_site_refinement_flags_adp
_atom_site_refinement_flags_occupancy
_atom_site_disorder_assembly
_atom_site_disorder_group
Sn Sn 0.250000 -0.00473(4) 0.500000 0.01254(7) Uani 1 2 d S T P . .
Br1 Br 0.39552(2) 0.32357(5) 0.52646(2) 0.01689(7) Uani 1 1 d . . . . .
Br2 Br 0.41779(2) 0.70829(5) 0.27602(2) 0.02498(8) Uani 1 1 d . . . . .
C1 C 0.29003(19) -0.1656(5) 0.42709(7) 0.0202(5) Uani 1 1 d . . . . .
H1A H 0.350663 -0.291059 0.432852 0.024 Uiso 1 1 calc R U . . .
H1B H 0.228858 -0.268688 0.411326 0.024 Uiso 1 1 calc R U . . .
C2 C 0.31845(18) 0.0518(5) 0.39113(8) 0.0163(4) Uani 1 1 d . . . . .
C3 C 0.42172(17) 0.1525(5) 0.39318(7) 0.0188(5) Uani 1 1 d . . . . .
H3 H 0.473217 0.086032 0.418448 0.023 Uiso 1 1 calc R U . . .
C4 C 0.45068(18) 0.3473(5) 0.35910(8) 0.0193(5) Uani 1 1 d . . . . .
H4 H 0.521338 0.413915 0.360804 0.023 Uiso 1 1 calc R U . . .
C5 C 0.37503(19) 0.4434(5) 0.32252(8) 0.0179(4) Uani 1 1 d . . . . .
C6 C 0.27165(18) 0.3493(5) 0.31938(8) 0.0195(5) Uani 1 1 d . . . . .
H6 H 0.220605 0.416788 0.294006 0.023 Uiso 1 1 calc R U . . .
C7 C 0.24382(18) 0.1548(5) 0.35391(7) 0.0189(5) Uani 1 1 d . . . . .
H7 H 0.172856 0.090381 0.352247 0.023 Uiso 1 1 calc R U . . .

loop_
_atom_site_aniso_label
_atom_site_aniso_U_11
_atom_site_aniso_U_22
_atom_site_aniso_U_33
_atom_site_aniso_U_23
_atom_site_aniso_U_13
_atom_site_aniso_U_12
Sn 0.01652(10) 0.01027(12) 0.01119(10) 0.000 0.00332(7) 0.000
Br1 0.01393(11) 0.01791(14) 0.01862(11) 0.00104(8) 0.00006(8) -0.00136(8)
Br2 0.04143(16) 0.01498(15) 0.02054(12) 0.00559(9) 0.01512(10) 0.00493(10)
C1 0.0343(12) 0.0130(12) 0.0144(9) -0.0003(8) 0.0087(9) 0.0012(9)
C2 0.0291(11) 0.0103(11) 0.0105(8) -0.0019(8) 0.0077(8) 0.0028(9)
C3 0.0242(11) 0.0186(13) 0.0138(9) 0.0023(8) 0.0026(8) 0.0060(9)
C4 0.0226(11) 0.0196(13) 0.0166(9) -0.0021(9) 0.0067(8) 0.0008(9)
C5 0.0321(12) 0.0098(11) 0.0127(9) 0.0018(8) 0.0081(8) 0.0034(9)
C6 0.0286(11) 0.0168(12) 0.0130(9) 0.0011(8) 0.0018(8) 0.0055(9)
C7 0.0219(11) 0.0202(13) 0.0150(9) -0.0036(8) 0.0035(8) 0.0007(9)

loop_
_atom_type_symbol
_atom_type_description
_atom_type_scat_dispersion_real
_atom_type_scat_dispersion_imag
_atom_type_scat_source
C C 0.0181 0.0091 'International Tables Vol C Tables 4.2.6.8 and 6.1.1.4'
H H 0.0000 0.0000 'International Tables Vol C Tables 4.2.6.8 and 6.1.1.4'
Sn Sn 0.0259 5.4591 'International Tables Vol C Tables 4.2.6.8 and 6.1.1.4'
Br Br -0.6763 1.2805 'International Tables Vol C Tables 4.2.6.8 and 6.1.1.4'

loop_
_geom_angle_atom_site_label_1
_geom_angle_atom_site_label_2
_geom_angle_atom_site_label_3
_geom_angle
_geom_angle_site_symmetry_1
_geom_angle_site_symmetry_3
C1 Sn C1 136.70(12) . 2_556
C1 Sn Br1 102.29(6) . 2_556
C1 Sn Br1 105.42(6) 2_556 2_556
C1 Sn Br1 105.41(6) . .
C1 Sn Br1 102.29(6) 2_556 .
Br1 Sn Br1 99.125(12) 2_556 .
C2 C1 Sn 111.89(15) . .
C2 C1 H1A 109.2 . .
Sn C1 H1A 109.2 . .
C2 C1 H1B 109.2 . .
Sn C1 H1B 109.2 . .
H1A C1 H1B 107.9 . .
C3 C2 C7 118.3(2) . .
C3 C2 C1 120.3(2) . .
C7 C2 C1 121.4(2) . .
C4 C3 C2 121.3(2) . .
C4 C3 H3 119.4 . .
C2 C3 H3 119.4 . .
C5 C4 C3 118.9(2) . .
C5 C4 H4 120.5 . .
C3 C4 H4 120.5 . .
C6 C5 C4 121.5(2) . .
C6 C5 Br2 120.69(16) . .
C4 C5 Br2 117.82(17) . .
C5 C6 C7 118.87(19) . .
C5 C6 H6 120.6 . .
C7 C6 H6 120.6 . .
C6 C7 C2 121.1(2) . .
C6 C7 H7 119.4 . .
C2 C7 H7 119.4 . .

loop_
_geom_bond_atom_site_label_1
_geom_bond_atom_site_label_2
_geom_bond_distance
_geom_bond_site_symmetry_2
Sn C1 2.166(2) .
Sn C1 2.166(2) 2_556
Sn Br1 2.5143(2) 2_556
Sn Br1 2.5143(2) .
Br2 C5 1.900(2) .
C1 C2 1.495(3) .
C1 H1A 0.9900 .
C1 H1B 0.9900 .
C2 C3 1.395(3) .
C2 C7 1.399(3) .
C3 C4 1.385(3) .
C3 H3 0.9500 .
C4 C5 1.384(3) .
C4 H4 0.9500 .
C5 C6 1.384(3) .
C6 C7 1.387(3) .
C6 H6 0.9500 .
C7 H7 0.9500 .

loop_
_geom_torsion_atom_site_label_1
_geom_torsion_atom_site_label_2
_geom_torsion_atom_site_label_3
_geom_torsion_atom_site_label_4
_geom_torsion
_geom_torsion_site_symmetry_1
_geom_torsion_site_symmetry_2
_geom_torsion_site_symmetry_3
_geom_torsion_site_symmetry_4
Sn C1 C2 C3 84.9(2) . . . .
Sn C1 C2 C7 -96.8(2) . . . .
C7 C2 C3 C4 -0.6(3) . . . .
C1 C2 C3 C4 177.8(2) . . . .
C2 C3 C4 C5 0.2(3) . . . .
C3 C4 C5 C6 0.0(3) . . . .
C3 C4 C5 Br2 -179.47(16) . . . .
C4 C5 C6 C7 0.2(3) . . . .
Br2 C5 C6 C7 179.67(16) . . . .
C5 C6 C7 C2 -0.6(3) . . . .
C3 C2 C7 C6 0.9(3) . . . .
C1 C2 C7 C6 -177.5(2) . . . .
